data_9005046
loop_
_publ_author_name
'Baur, W. H.'
'Kassner, D.'
'Kim, C.'
'Sieber, N. H. W.'

_publ_section_title
;
 Flexibility and distortion of the framework of natrolite: crystal
 structures of ion-exchanged natrolites
 Sample: Li-natrolite, LI
;
_journal_name_full 'European Journal of Mineralogy'
_journal_page_first 761
_journal_page_last 769
_journal_paper_doi 10.1127/ejm/2/6/0761
_journal_volume 2
_journal_year 1990
_chemical_formula_sum 'Al2 H4 Li1.66 Na0.34 O12 Si3'
_chemical_name_mineral Natrolite
_space_group_IT_number 43
_symmetry_space_group_name_Hall 'F 2 -2d'
_symmetry_space_group_name_H-M 'F d d 2'
_cell_angle_alpha 90
_cell_angle_beta 90
_cell_angle_gamma 90
_cell_formula_units_Z 8
_cell_length_a 17.678
_cell_length_b 18.509
_cell_length_c 6.488
_cell_volume 2122.887
_database_code_amcsd 0006391
_exptl_crystal_density_diffrn 2.213
_cod_original_formula_sum '(Li1.66 Na.34) Si3 Al2 O12 H4'
_cod_database_code 9005046

loop_
_space_group_symop_operation_xyz
x,y,z
x,1/2+y,1/2+z
1/2+x,y,1/2+z
1/2+x,1/2+y,z
1/4+x,1/4-y,1/4+z
1/4+x,3/4-y,3/4+z
3/4+x,1/4-y,3/4+z
3/4+x,3/4-y,1/4+z
1/4-x,1/4+y,1/4+z
1/4-x,3/4+y,3/4+z
3/4-x,1/4+y,3/4+z
3/4-x,3/4+y,1/4+z
-x,1/2-y,1/2+z
-x,-y,+z
1/2-x,1/2-y,+z
1/2-x,-y,1/2+z

loop_
_atom_site_aniso_label
_atom_site_aniso_U_11
_atom_site_aniso_U_22
_atom_site_aniso_U_33
_atom_site_aniso_U_12
_atom_site_aniso_U_13
_atom_site_aniso_U_23
Li 0.06500 0.06900 0.03200 -0.00700 -0.01000 -0.01400
Na 0.06500 0.06900 0.03200 -0.00700 -0.01000 -0.01400
Si1 0.04000 0.01700 0.00200 0.00400 0.00000 0.00000
Si2 0.04100 0.01500 0.00300 0.00300 -0.00200 -0.00200
Al 0.04300 0.01300 0.00300 0.00000 0.00000 0.00200
O1 0.04800 0.01600 0.01200 -0.00100 0.01300 0.00400
O2 0.04200 0.02100 0.00400 0.00000 -0.00200 -0.00100
O3 0.05100 0.01800 0.00500 -0.00300 0.00000 -0.00600
O4 0.04900 0.02200 0.00800 0.00500 0.01000 0.00300
O5 0.04000 0.02800 0.01400 -0.00400 0.00100 -0.00400
OW 0.06100 0.03100 0.03000 -0.00100 0.01800 0.00000
H1 0.02400 0.00000 0.00000 0.00000 0.00000 0.00000
H2 0.01900 0.00000 0.00000 0.00000 0.00000 0.00000

loop_
_atom_site_label
_atom_site_fract_x
_atom_site_fract_y
_atom_site_fract_z
_atom_site_occupancy
_atom_site_type_symbol
_atom_site_attached_hydrogens
Li 0.21920 0.53760 0.12220 0.83000 Li 0
Na 0.21920 0.53760 0.12220 0.17000 Na 0
Si1 0.00000 0.00000 0.00000 1.00000 Si 0
Si2 0.14870 0.21470 0.62170 1.00000 Si 0
Al 0.21390 0.34310 0.86560 1.00000 Al 0
O1 0.01220 0.07300 0.86720 1.00000 O 0
O2 0.18510 0.43190 0.85160 1.00000 O 0
O3 0.14520 0.28380 0.77230 1.00000 O 0
O4 0.29270 0.34510 0.70500 1.00000 O 0
O5 0.92600 0.00950 0.14060 1.00000 O 0
OW 0.20790 0.44970 0.36190 1.00000 O 0
H1 0.03500 0.15900 0.12500 1.00000 H 0
H2 0.08600 0.19800 0.16600 1.00000 H 0

loop_
_cod_changelog_entry_id
_cod_changelog_entry_author
_cod_changelog_entry_date
_cod_changelog_entry_text
1
;cod-tools version 3.8.0
Id: cif_guess_AMCSD_atom_types 9574 2023-05-10 09:00:05Z saulius
;
2023-05-10T18:49:47+03:00
;Derived atom types and hydrogen counts
from atom names that follow the AMCSD naming convention
(Wat == water, O-H == hydroxyl).
;

loop_
_cod_related_entry_id
_cod_related_entry_database
_cod_related_entry_code
1 AMCSD 0006391
